data_7100196
loop_
_publ_author_name
'Parthasarathi Dastidar'
'Amitava Das'
'D.Amilan Jose'
'D.Krishna Kumar'

_publ_section_title
;
First Snapshot of A Nonpolymeric Hydrogelator
Interacting with its Gelling solvents
;
_journal_name_full 'Chemical Communications'
_journal_paper_doi 10.1039/b506941f
_journal_year 2005
_chemical_formula_sum 'C22 H28 Cl2 N8 O5.32'
_chemical_formula_weight 560.54
_space_group_IT_number 2
_symmetry_cell_setting triclinic
_symmetry_space_group_name_Hall '-P 1'
_symmetry_space_group_name_H-M 'P -1'
_cell_angle_alpha 101.696(2)
_cell_angle_beta 95.602(2)
_cell_angle_gamma 101.734(2)
_cell_formula_units_Z 2
_cell_length_a 9.8236(12)
_cell_length_b 10.2628(12)
_cell_length_c 13.9993(17)
_cell_measurement_temperature 100(2)
_cell_volume 1338.9(3)
_diffrn_ambient_temperature 100(2)
_exptl_crystal_density_diffrn 1.390
_cod_depositor_comments
;
The following automatic conversions were performed:
'_symmetry_cell_setting' value 'TRICLINIC' changed to 'triclinic'
according to '/home/saulius/struct/CIF-dictionaries/cif_core.dic'
dictionary named 'cif_core.dic' version 2.4.1 from 2010-06-29.

Automatic conversion script
Id: cif_fix_enum 1527 2010-12-29 10:47:43Z saulius 
;
_cod_database_code 7100196

loop_
_symmetry_equiv_pos_as_xyz
'x, y, z'
'-x, -y, -z'

loop_
_atom_site_label
_atom_site_type_symbol
_atom_site_fract_x
_atom_site_fract_y
_atom_site_fract_z
_atom_site_U_iso_or_equiv
_atom_site_adp_type
_atom_site_occupancy
_atom_site_symmetry_multiplicity
_atom_site_calc_flag
_atom_site_refinement_flags
_atom_site_disorder_assembly
_atom_site_disorder_group
Cl1 Cl 0.33706(7) 0.26407(7) 0.50500(5) 0.02597(19) Uani 1 1 d . . .
Cl2 Cl 0.26537(7) 0.26376(7) 0.79793(5) 0.02388(19) Uani 1 1 d . . .
N1 N 0.3969(2) 0.8781(2) 1.07194(17) 0.0212(5) Uani 1 1 d . . .
H1 H 0.4491 0.9528 1.1080 0.025 Uiso 1 1 calc R . .
C2 C 0.2586(3) 0.8672(3) 1.0512(2) 0.0208(6) Uani 1 1 d . . .
H2 H 0.2212 0.9412 1.0760 0.025 Uiso 1 1 calc R . .
C3 C 0.1703(3) 0.7498(3) 0.99421(19) 0.0186(5) Uani 1 1 d . . .
H3 H 0.0743 0.7436 0.9812 0.022 Uiso 1 1 calc R . .
C4 C 0.2286(3) 0.6391(3) 0.95607(19) 0.0168(5) Uani 1 1 d . . .
C5 C 0.3743(3) 0.6530(3) 0.9794(2) 0.0189(6) Uani 1 1 d . . .
H5 H 0.4153 0.5811 0.9557 0.023 Uiso 1 1 calc R . .
C6 C 0.4555(3) 0.7731(3) 1.0370(2) 0.0230(6) Uani 1 1 d . . .
H6 H 0.5518 0.7825 1.0521 0.028 Uiso 1 1 calc R . .
N7 N 0.1541(2) 0.5183(2) 0.89685(17) 0.0182(5) Uani 1 1 d . . .
C8 C 0.0092(3) 0.4790(3) 0.86665(19) 0.0179(5) Uani 1 1 d . . .
O9 O -0.07233(19) 0.54962(19) 0.89013(15) 0.0247(5) Uani 1 1 d . . .
N10 N -0.0259(2) 0.3488(2) 0.80847(17) 0.0175(5) Uani 1 1 d . . .
C11 C -0.1595(3) 0.2740(3) 0.76441(18) 0.0159(5) Uani 1 1 d . . .
C12 C -0.2793(3) 0.3274(3) 0.76048(19) 0.0177(5) Uani 1 1 d . . .
H12 H -0.2746 0.4187 0.7886 0.021 Uiso 1 1 calc R . .
C13 C -0.4058(3) 0.2398(3) 0.71319(19) 0.0191(5) Uani 1 1 d . . .
H13 H -0.4855 0.2753 0.7104 0.023 Uiso 1 1 calc R . .
N14 N -0.4198(2) 0.1069(2) 0.67133(16) 0.0189(5) Uani 1 1 d . . .
C15 C -0.3033(3) 0.0579(3) 0.6757(2) 0.0204(6) Uani 1 1 d . . .
H15 H -0.3109 -0.0336 0.6465 0.025 Uiso 1 1 calc R . .
C16 C -0.1732(3) 0.1355(3) 0.72094(19) 0.0194(6) Uani 1 1 d . . .
H16 H -0.0956 0.0967 0.7226 0.023 Uiso 1 1 calc R . .
N14' N 0.4440(2) 0.8790(2) 0.81550(17) 0.0216(5) Uani 1 1 d . . .
C15' C 0.3041(3) 0.8508(3) 0.7974(2) 0.0200(6) Uani 1 1 d . . .
H15' H 0.2594 0.9180 0.8249 0.024 Uiso 1 1 calc R . .
C16' C 0.2205(3) 0.7299(3) 0.74089(19) 0.0179(5) Uani 1 1 d . . .
H16' H 0.1232 0.7164 0.7306 0.022 Uiso 1 1 calc R . .
C11' C 0.2872(3) 0.6276(3) 0.69935(19) 0.0170(5) Uani 1 1 d . . .
C12' C 0.4339(3) 0.6551(3) 0.7179(2) 0.0218(6) Uani 1 1 d . . .
H12' H 0.4816 0.5899 0.6915 0.026 Uiso 1 1 calc R . .
C13' C 0.5069(3) 0.7796(3) 0.7755(2) 0.0233(6) Uani 1 1 d . . .
H13' H 0.6044 0.7962 0.7876 0.028 Uiso 1 1 calc R . .
N10' N 0.2186(2) 0.5012(2) 0.63974(17) 0.0180(5) Uani 1 1 d . . .
C8' C 0.0768(3) 0.4536(3) 0.60895(19) 0.0162(5) Uani 1 1 d . . .
O9' O -0.01216(19) 0.51665(19) 0.63105(14) 0.0219(4) Uani 1 1 d . . .
N7' N 0.0483(2) 0.3228(2) 0.55038(17) 0.0165(5) Uani 1 1 d . . .
C4' C -0.0812(3) 0.2423(3) 0.50522(18) 0.0159(5) Uani 1 1 d . . .
C5' C -0.2103(3) 0.2780(3) 0.51543(19) 0.0162(5) Uani 1 1 d . . .
H5' H -0.2136 0.3633 0.5524 0.019 Uiso 1 1 calc R . .
C6' C -0.3318(3) 0.1849(3) 0.46988(18) 0.0164(5) Uani 1 1 d . . .
H6' H -0.4178 0.2078 0.4768 0.020 Uiso 1 1 calc R . .
N1' N -0.3298(2) 0.0615(2) 0.41565(16) 0.0181(5) Uani 1 1 d . . .
H1' H -0.4077 0.0048 0.3888 0.022 Uiso 1 1 calc R . .
C2' C -0.2072(3) 0.0255(3) 0.4028(2) 0.0195(6) Uani 1 1 d . . .
H2' H -0.2075 -0.0598 0.3642 0.023 Uiso 1 1 calc R . .
C3' C -0.0818(3) 0.1137(3) 0.4462(2) 0.0187(6) Uani 1 1 d . . .
H3' H 0.0025 0.0886 0.4367 0.022 Uiso 1 1 calc R . .
O1 O 0.2094(3) 0.3275(3) 0.3040(2) 0.0525(8) Uani 1 1 d . . .
O3 O 0.1271(4) 0.0954(4) 0.9422(3) 0.0591(9) Uani 1 1 d . . .
O2 O 0.1067(3) 0.1157(3) 0.1388(2) 0.0445(7) Uani 1 1 d . . .
H7' H 0.116(4) 0.296(3) 0.531(2) 0.025(9) Uiso 1 1 d . . .
H7 H 0.200(3) 0.462(3) 0.884(2) 0.014(7) Uiso 1 1 d . . .
H10 H 0.041(4) 0.304(4) 0.799(2) 0.032(9) Uiso 1 1 d . . .
H10' H 0.269(4) 0.452(4) 0.616(2) 0.029(9) Uiso 1 1 d . . .
H1A H 0.225(6) 0.285(6) 0.359(4) 0.12(2) Uiso 1 1 d . . .
H1B H 0.151(4) 0.380(4) 0.317(3) 0.034(10) Uiso 1 1 d . . .
H2A H 0.129(5) 0.191(5) 0.195(4) 0.067(14) Uiso 1 1 d . . .
H2B H 0.113(3) 0.140(3) 0.086(3) 0.023(9) Uiso 1 1 d . . .
H3A H 0.174(6) 0.133(6) 0.908(4) 0.079(19) Uiso 1 1 d . . .
H3B H 0.076(6) 0.035(6) 0.905(4) 0.08(2) Uiso 1 1 d . . .
O1W O 0.602(2) 0.479(2) 0.5738(15) 0.072(6) Uiso 0.16 1 d P . .
O2W O -0.315(2) 0.636(2) 0.9323(17) 0.074(6) Uiso 0.16 1 d P . .

loop_
_atom_site_aniso_label
_atom_site_aniso_U_11
_atom_site_aniso_U_22
_atom_site_aniso_U_33
_atom_site_aniso_U_23
_atom_site_aniso_U_13
_atom_site_aniso_U_12
Cl1 0.0201(4) 0.0272(4) 0.0293(4) -0.0011(3) 0.0057(3) 0.0091(3)
Cl2 0.0190(3) 0.0252(4) 0.0246(4) -0.0023(3) 0.0029(3) 0.0066(3)
N1 0.0204(12) 0.0162(11) 0.0178(11) -0.0062(9) -0.0022(9) -0.0043(9)
C2 0.0260(15) 0.0154(13) 0.0175(13) -0.0010(11) 0.0034(11) 0.0017(11)
C3 0.0164(13) 0.0183(13) 0.0175(13) -0.0007(11) 0.0014(10) 0.0013(10)
C4 0.0172(13) 0.0142(12) 0.0147(12) -0.0013(10) 0.0006(10) -0.0011(10)
C5 0.0195(14) 0.0161(13) 0.0189(13) 0.0007(11) 0.0002(10) 0.0033(10)
C6 0.0186(14) 0.0260(15) 0.0212(14) 0.0058(12) -0.0026(11) 0.0003(11)
N7 0.0131(11) 0.0143(11) 0.0222(12) -0.0051(9) 0.0010(9) 0.0014(9)
C8 0.0126(12) 0.0201(13) 0.0169(13) 0.0007(11) 0.0004(10) -0.0013(10)
O9 0.0161(10) 0.0201(10) 0.0311(11) -0.0058(9) -0.0007(8) 0.0022(8)
N10 0.0126(11) 0.0131(11) 0.0212(12) -0.0064(9) 0.0003(9) 0.0011(8)
C11 0.0165(13) 0.0157(13) 0.0117(12) -0.0001(10) 0.0008(9) -0.0012(10)
C12 0.0161(13) 0.0182(13) 0.0146(12) -0.0012(10) 0.0011(10) 0.0003(10)
C13 0.0169(13) 0.0219(14) 0.0160(13) 0.0008(11) 0.0022(10) 0.0023(10)
N14 0.0156(11) 0.0213(12) 0.0146(11) 0.0011(9) -0.0013(9) -0.0032(9)
C15 0.0199(14) 0.0185(13) 0.0183(13) -0.0003(11) 0.0000(10) -0.0003(10)
C16 0.0153(13) 0.0214(14) 0.0185(13) 0.0000(11) 0.0008(10) 0.0029(10)
N14' 0.0216(12) 0.0182(12) 0.0182(12) -0.0038(9) -0.0006(9) -0.0015(9)
C15' 0.0218(14) 0.0154(13) 0.0185(13) -0.0013(11) 0.0022(11) 0.0003(10)
C16' 0.0178(13) 0.0151(12) 0.0174(13) -0.0016(10) 0.0026(10) 0.0012(10)
C11' 0.0171(13) 0.0146(12) 0.0153(12) 0.0000(10) -0.0003(10) -0.0012(10)
C12' 0.0161(13) 0.0187(13) 0.0258(15) -0.0019(11) -0.0009(11) 0.0016(10)
C13' 0.0155(13) 0.0205(14) 0.0278(15) 0.0006(12) -0.0011(11) -0.0025(10)
N10' 0.0153(11) 0.0127(11) 0.0212(12) -0.0054(9) 0.0001(9) 0.0025(9)
C8' 0.0128(12) 0.0172(13) 0.0145(12) -0.0005(10) -0.0008(9) -0.0008(10)
O9' 0.0146(9) 0.0184(10) 0.0280(11) -0.0034(8) 0.0014(8) 0.0025(7)
N7' 0.0094(10) 0.0147(11) 0.0202(11) -0.0049(9) -0.0003(9) 0.0010(8)
C4' 0.0145(12) 0.0171(13) 0.0130(12) 0.0016(10) 0.0013(9) -0.0008(10)
C5' 0.0153(13) 0.0152(13) 0.0158(12) 0.0007(10) 0.0015(10) 0.0016(10)
C6' 0.0141(12) 0.0188(13) 0.0149(12) 0.0029(10) 0.0025(10) 0.0015(10)
N1' 0.0144(11) 0.0182(11) 0.0164(11) 0.0017(9) -0.0022(8) -0.0039(8)
C2' 0.0220(14) 0.0139(12) 0.0186(13) -0.0015(10) 0.0013(11) 0.0009(10)
C3' 0.0151(13) 0.0165(13) 0.0213(14) -0.0014(11) 0.0012(10) 0.0027(10)
O1 0.0620(19) 0.068(2) 0.0352(15) -0.0002(14) 0.0032(13) 0.0468(16)
O3 0.067(2) 0.054(2) 0.054(2) 0.0260(17) 0.0043(17) -0.0024(17)
O2 0.0554(17) 0.0376(15) 0.0399(16) 0.0044(13) -0.0008(13) 0.0171(12)

loop_
_geom_bond_atom_site_label_1
_geom_bond_atom_site_label_2
_geom_bond_distance
_geom_bond_site_symmetry_2
_geom_bond_publ_flag
N1 C2 1.338(4) . ?
N1 C6 1.351(4) . ?
N1 H1 0.8600 . ?
C2 C3 1.375(4) . ?
C2 H2 0.9300 . ?
C3 C4 1.407(4) . ?
C3 H3 0.9300 . ?
C4 N7 1.362(3) . ?
C4 C5 1.409(4) . ?
C5 C6 1.370(4) . ?
C5 H5 0.9300 . ?
C6 H6 0.9300 . ?
N7 C8 1.396(3) . ?
N7 H7 0.81(3) . ?
C8 O9 1.210(3) . ?
C8 N10 1.373(3) . ?
N10 C11 1.391(3) . ?
N10 H10 0.88(4) . ?
C11 C12 1.396(4) . ?
C11 C16 1.401(4) . ?
C12 C13 1.391(4) . ?
C12 H12 0.9300 . ?
C13 N14 1.344(3) . ?
C13 H13 0.9300 . ?
N14 C15 1.341(4) . ?
C15 C16 1.376(4) . ?
C15 H15 0.9300 . ?
C16 H16 0.9300 . ?
N14' C15' 1.334(4) . ?
N14' C13' 1.352(4) . ?
C15' C16' 1.379(4) . ?
C15' H15' 0.9300 . ?
C16' C11' 1.405(4) . ?
C16' H16' 0.9300 . ?
C11' N10' 1.389(3) . ?
C11' C12' 1.398(4) . ?
C12' C13' 1.377(4) . ?
C12' H12' 0.9300 . ?
C13' H13' 0.9300 . ?
N10' C8' 1.373(3) . ?
N10' H10' 0.82(4) . ?
C8' O9' 1.217(3) . ?
C8' N7' 1.381(3) . ?
N7' C4' 1.379(3) . ?
N7' H7' 0.82(3) . ?
C4' C5' 1.403(4) . ?
C4' C3' 1.406(4) . ?
C5' C6' 1.373(3) . ?
C5' H5' 0.9300 . ?
C6' N1' 1.343(3) . ?
C6' H6' 0.9300 . ?
N1' C2' 1.348(4) . ?
N1' H1' 0.8600 . ?
C2' C3' 1.372(4) . ?
C2' H2' 0.9300 . ?
C3' H3' 0.9300 . ?
O1 H1A 0.97(6) . ?
O1 H1B 0.88(4) . ?
O3 H3A 0.79(6) . ?
O3 H3B 0.77(6) . ?
O2 H2A 0.95(5) . ?
O2 H2B 0.82(4) . ?
